data_7006190
loop_
_publ_author_name
'Errington, R. John'
'Petkar, Sagar S.'
'Middleton, Paul S.'
'McFarlane, William'
'Clegg, William'
'Coxall, Robert A.'
'Harrington, Ross W.'

_publ_section_title
;
 Non-aqueous synthetic methodology for TiW(5) polyoxometalates:
 protonolysis of [(MeO)TiW(5)O(18)](3-) with alcohols, water and
 phenols.
;
_journal_issue 44
_journal_name_full 'Dalton transactions (Cambridge, England : 2003)'
_journal_page_first 5211
_journal_page_last 5222
_journal_paper_doi 10.1039/b709732h
_journal_year 2007
_chemical_formula_moiety '3 C16 H36 N +,C10 H13 O19 Ti W5 3-'
_chemical_formula_sum 'C58 H121 N3 O19 Ti W5'
_chemical_formula_weight 2131.73
_chemical_name_systematic
;
?
;
_space_group_IT_number 7
_symmetry_cell_setting monoclinic
_symmetry_space_group_name_Hall 'P -2yac'
_symmetry_space_group_name_H-M 'P 1 n 1'
_atom_sites_solution_hydrogens geom
_atom_sites_solution_primary direct
_atom_sites_solution_secondary difmap
_audit_creation_method SHELXL-97
_cell_angle_alpha 90.00
_cell_angle_beta 90.094(2)
_cell_angle_gamma 90.00
_cell_formula_units_Z 4
_cell_length_a 16.5213(8)
_cell_length_b 24.6857(12)
_cell_length_c 18.3754(8)
_cell_measurement_reflns_used 26970
_cell_measurement_temperature 160(2)
_cell_measurement_theta_max 28.31
_cell_measurement_theta_min 1.85
_cell_volume 7494.2(6)
_computing_cell_refinement 'local programs'
_computing_data_collection 'Bruker SMART'
_computing_data_reduction 'Bruker SAINT'
_computing_molecular_graphics 'Bruker SHELXTL'
_computing_publication_material 'Bruker SHELXTL and local programs'
_computing_structure_refinement 'Bruker SHELXTL'
_computing_structure_solution 'Bruker SHELXTL'
_diffrn_ambient_temperature 160(2)
_diffrn_measured_fraction_theta_full 1.000
_diffrn_measured_fraction_theta_max 1.000
_diffrn_measurement_device_type 'Bruker SMART 1K CCD diffractometer'
_diffrn_measurement_method 'thin-slice \w scans'
_diffrn_radiation_monochromator graphite
_diffrn_radiation_source 'sealed tube'
_diffrn_radiation_type MoK\a
_diffrn_radiation_wavelength 0.71073
_diffrn_reflns_av_R_equivalents 0.0428
_diffrn_reflns_av_sigmaI/netI 0.0753
_diffrn_reflns_limit_h_max 19
_diffrn_reflns_limit_h_min -19
_diffrn_reflns_limit_k_max 19
_diffrn_reflns_limit_k_min -29
_diffrn_reflns_limit_l_max 21
_diffrn_reflns_limit_l_min -21
_diffrn_reflns_number 39677
_diffrn_reflns_theta_full 25.00
_diffrn_reflns_theta_max 25.00
_diffrn_reflns_theta_min 0.82
_diffrn_standards_number 0
_exptl_absorpt_coefficient_mu 7.808
_exptl_absorpt_correction_T_max 0.509
_exptl_absorpt_correction_T_min 0.291
_exptl_absorpt_correction_type multi-scan
_exptl_absorpt_process_details SADABS
_exptl_crystal_colour colourless
_exptl_crystal_density_diffrn 1.889
_exptl_crystal_density_method 'not measured'
_exptl_crystal_description block
_exptl_crystal_F_000 4136
_exptl_crystal_size_max 0.21
_exptl_crystal_size_mid 0.20
_exptl_crystal_size_min 0.10
_refine_diff_density_max 4.454
_refine_diff_density_min -4.446
_refine_diff_density_rms 0.411
_refine_ls_abs_structure_details 'Flack H D (1983), Acta Cryst. A39, 876-881'
_refine_ls_abs_structure_Flack 0.15(3)
_refine_ls_extinction_coef 0.000081(10)
_refine_ls_extinction_expression Fc^*^=kFc[1+0.001xFc^2^\l^3^/sin(2\q)]^-1/4^
_refine_ls_extinction_method SHELXL
_refine_ls_goodness_of_fit_ref 1.178
_refine_ls_hydrogen_treatment constr
_refine_ls_matrix_type full
_refine_ls_number_parameters 1557
_refine_ls_number_reflns 22224
_refine_ls_number_restraints 1919
_refine_ls_restrained_S_all 1.135
_refine_ls_R_factor_all 0.0992
_refine_ls_R_factor_gt 0.0888
_refine_ls_shift/su_max 0.051
_refine_ls_shift/su_mean 0.001
_refine_ls_structure_factor_coef Fsqd
_refine_ls_weighting_details 'calc w=1/[\s^2^(Fo^2^)+(0.0001P)^2^+759.4866P] where P=(Fo^2^+2Fc^2^)/3'
_refine_ls_weighting_scheme calc
_refine_ls_wR_factor_gt 0.2031
_refine_ls_wR_factor_ref 0.2073
_reflns_number_gt 19695
_reflns_number_total 22224
_reflns_threshold_expression I>2\s(I)
_cod_data_source_file b709732h.txt
_cod_data_source_block rje153_(TBA)3[8]
_cod_original_sg_symbol_H-M 'P n'
_cod_database_code 7006190

loop_
_symmetry_equiv_pos_as_xyz
'x, y, z'
'x+1/2, -y, z+1/2'

loop_
_atom_site_label
_atom_site_type_symbol
_atom_site_fract_x
_atom_site_fract_y
_atom_site_fract_z
_atom_site_U_iso_or_equiv
_atom_site_adp_type
_atom_site_occupancy
_atom_site_symmetry_multiplicity
_atom_site_calc_flag
_atom_site_refinement_flags
_atom_site_disorder_assembly
_atom_site_disorder_group
Ti1 Ti 0.3515(4) 0.4592(2) 0.5561(3) 0.0231(6) Uani 1 1 d U . .
W1 W 0.61218(10) 0.52027(5) 0.56829(9) 0.0205(3) Uani 1 1 d U . .
W2 W 0.45139(11) 0.54896(5) 0.46755(9) 0.0235(3) Uani 1 1 d U . .
W3 W 0.51656(11) 0.42342(5) 0.47916(10) 0.0266(3) Uani 1 1 d U . .
W4 W 0.50352(11) 0.42900(5) 0.65788(10) 0.0254(3) Uani 1 1 d U . .
W5 W 0.43941(11) 0.55472(5) 0.64539(9) 0.0222(3) Uani 1 1 d U . .
O1 O 0.2483(14) 0.4328(9) 0.5489(14) 0.037(2) Uani 1 1 d U . .
O2 O 0.3913(14) 0.4183(9) 0.6468(12) 0.0266(11) Uani 1 1 d U . .
O3 O 0.3450(13) 0.5208(9) 0.6237(12) 0.0278(10) Uani 1 1 d U . .
O4 O 0.3524(14) 0.5136(9) 0.4732(12) 0.0277(11) Uani 1 1 d U . .
O5 O 0.3986(14) 0.4167(8) 0.4887(11) 0.0257(10) Uani 1 1 d U . .
O6 O 0.5285(16) 0.3846(10) 0.7276(13) 0.039(2) Uani 1 1 d U . .
O7 O 0.4727(13) 0.4967(9) 0.7044(11) 0.0242(19) Uani 1 1 d U . .
O8 O 0.4098(15) 0.6023(10) 0.7066(13) 0.038(2) Uani 1 1 d U . .
O9 O 0.4359(16) 0.5926(8) 0.5588(12) 0.030(2) Uani 1 1 d U . .
O10 O 0.4360(16) 0.5938(9) 0.3953(12) 0.036(2) Uani 1 1 d U . .
O11 O 0.4907(15) 0.4845(9) 0.4172(11) 0.029(2) Uani 1 1 d U . .
O12 O 0.5511(18) 0.3727(11) 0.4224(15) 0.049(2) Uani 1 1 d U . .
O13 O 0.5377(13) 0.3881(8) 0.5725(12) 0.026(2) Uani 1 1 d U . .
O14 O 0.6089(13) 0.4675(9) 0.6463(11) 0.022(2) Uani 1 1 d U . .
O15 O 0.5558(14) 0.5679(8) 0.6343(12) 0.025(2) Uani 1 1 d U . .
O16 O 0.5533(14) 0.5611(9) 0.4950(12) 0.028(2) Uani 1 1 d U . .
O17 O 0.6104(14) 0.4608(9) 0.4965(11) 0.026(2) Uani 1 1 d U . .
O18 O 0.7102(13) 0.5431(8) 0.5699(15) 0.033(2) Uani 1 1 d U . .
O19 O 0.4795(12) 0.4951(8) 0.5567(11) 0.0166(6) Uani 1 1 d U . .
Ti2 Ti 0.1419(4) 0.0678(2) 0.0550(3) 0.0265(6) Uani 1 1 d U . .
W6 W -0.06031(11) -0.05459(5) 0.09314(9) 0.0200(3) Uani 1 1 d U . .
W7 W -0.04892(11) 0.07528(5) 0.04844(10) 0.0232(3) Uani 1 1 d U . .
W8 W 0.04014(11) 0.03185(5) 0.19720(9) 0.0238(3) Uani 1 1 d U . .
W9 W 0.13980(11) -0.05889(5) 0.10135(10) 0.0276(3) Uani 1 1 d U . .
W10 W 0.04908(11) -0.01538(5) -0.04721(9) 0.0263(3) Uani 1 1 d U . .
O20 O 0.2211(15) 0.1151(10) 0.0439(15) 0.043(2) Uani 1 1 d U . .
O21 O 0.2031(14) 0.0056(9) 0.0833(13) 0.0315(11) Uani 1 1 d U . .
O22 O 0.1257(15) 0.0355(9) -0.0423(12) 0.0308(10) Uani 1 1 d U . .
O23 O 0.0451(14) 0.1121(8) 0.0419(12) 0.0268(10) Uani 1 1 d U . .
O24 O 0.1230(14) 0.0752(9) 0.1681(12) 0.0281(11) Uani 1 1 d U . .
O25 O 0.2105(16) -0.1089(10) 0.1218(15) 0.043(2) Uani 1 1 d U . .
O26 O 0.1293(13) -0.0634(8) -0.0001(12) 0.026(2) Uani 1 1 d U . .
O27 O 0.0499(18) -0.0341(9) -0.1414(12) 0.039(2) Uani 1 1 d U . .
O28 O -0.0385(15) 0.0400(9) -0.0384(12) 0.030(2) Uani 1 1 d U . .
O29 O -0.1193(15) 0.1250(9) 0.0301(14) 0.035(2) Uani 1 1 d U . .
O30 O -0.0361(12) 0.0796(7) 0.1521(11) 0.0184(17) Uani 1 1 d U . .
O31 O 0.0338(15) 0.0503(11) 0.2891(12) 0.035(2) Uani 1 1 d U . .
O32 O 0.1115(15) -0.0252(9) 0.1884(12) 0.030(2) Uani 1 1 d U . .
O33 O 0.0365(14) -0.0964(8) 0.1114(12) 0.024(2) Uani 1 1 d U . .
O34 O -0.0356(14) -0.0621(8) -0.0094(11) 0.024(2) Uani 1 1 d U . .
O35 O -0.1157(13) 0.0086(8) 0.0667(12) 0.022(2) Uani 1 1 d U . .
O36 O -0.0526(14) -0.0269(8) 0.1921(11) 0.022(2) Uani 1 1 d U . .
O37 O -0.1362(14) -0.1016(9) 0.1078(13) 0.032(2) Uani 1 1 d U . .
O38 O 0.0438(13) 0.0104(8) 0.0748(11) 0.0176(6) Uani 1 1 d U . .
C1 C 0.196(3) 0.3936(16) 0.568(2) 0.046(5) Uani 1 1 d U . .
C2 C 0.119(2) 0.3970(15) 0.549(2) 0.044(5) Uani 1 1 d U . .
H2 H 0.1018 0.4267 0.5201 0.053 Uiso 1 1 calc R . .
C3 C 0.061(3) 0.3582(15) 0.571(2) 0.045(5) Uani 1 1 d U . .
H3 H 0.0064 0.3622 0.5546 0.053 Uiso 1 1 calc R . .
C4 C 0.079(3) 0.3158(17) 0.614(2) 0.049(5) Uani 1 1 d U . .
C5 C 0.166(3) 0.3098(16) 0.635(2) 0.048(5) Uani 1 1 d U . .
H5 H 0.1855 0.2785 0.6596 0.057 Uiso 1 1 calc R . .
C6 C 0.216(3) 0.3537(16) 0.617(2) 0.048(5) Uani 1 1 d U . .
H6 H 0.2680 0.3558 0.6396 0.057 Uiso 1 1 calc R . .
C7 C 0.020(3) 0.2711(18) 0.633(3) 0.054(5) Uani 1 1 d U . .
C8 C 0.048(3) 0.2253(18) 0.681(3) 0.061(9) Uani 1 1 d U . .
H8A H 0.0282 0.2309 0.7304 0.092 Uiso 1 1 calc R . .
H8B H 0.1072 0.2239 0.6810 0.092 Uiso 1 1 calc R . .
H8C H 0.0264 0.1911 0.6617 0.092 Uiso 1 1 calc R . .
C9 C -0.016(3) 0.248(2) 0.562(3) 0.068(9) Uani 1 1 d U . .
H9A H -0.0142 0.2083 0.5630 0.103 Uiso 1 1 calc R . .
H9B H 0.0155 0.2612 0.5202 0.103 Uiso 1 1 calc R . .
H9C H -0.0723 0.2600 0.5568 0.103 Uiso 1 1 calc R . .
C10 C -0.040(3) 0.303(2) 0.690(3) 0.067(9) Uani 1 1 d U . .
H10A H -0.0072 0.3205 0.7281 0.100 Uiso 1 1 calc R . .
H10B H -0.0763 0.2764 0.7133 0.100 Uiso 1 1 calc R . .
H10C H -0.0715 0.3298 0.6641 0.100 Uiso 1 1 calc R . .
C11 C 0.286(3) 0.146(2) 0.035(3) 0.081(7) Uani 1 1 d U . .
C12 C 0.278(3) 0.187(2) -0.024(3) 0.080(7) Uani 1 1 d U . .
H12 H 0.2299 0.1896 -0.0526 0.096 Uiso 1 1 calc R . .
C13 C 0.341(3) 0.220(2) -0.035(3) 0.082(7) Uani 1 1 d U . .
H13 H 0.3345 0.2455 -0.0723 0.098 Uiso 1 1 calc R . .
C14 C 0.417(4) 0.221(3) 0.004(3) 0.085(7) Uani 1 1 d U . .
C15 C 0.432(4) 0.185(2) 0.064(3) 0.085(7) Uani 1 1 d U . .
H15 H 0.4788 0.1875 0.0933 0.102 Uiso 1 1 calc R . .
C16 C 0.364(3) 0.143(2) 0.076(3) 0.083(7) Uani 1 1 d U . .
H16 H 0.3725 0.1149 0.1108 0.099 Uiso 1 1 calc R . .
C17 C 0.483(4) 0.261(3) -0.003(4) 0.090(7) Uani 1 1 d U . .
C18 C 0.552(4) 0.236(3) -0.037(4) 0.096(11) Uani 1 1 d U . .
H18A H 0.5349 0.2178 -0.0817 0.144 Uiso 1 1 calc R . .
H18B H 0.5752 0.2087 -0.0034 0.144 Uiso 1 1 calc R . .
H18C H 0.5927 0.2633 -0.0476 0.144 Uiso 1 1 calc R . .
C19 C 0.508(4) 0.292(3) 0.061(4) 0.097(11) Uani 1 1 d U . .
H19A H 0.5236 0.3281 0.0455 0.145 Uiso 1 1 calc R . .
H19B H 0.5533 0.2736 0.0844 0.145 Uiso 1 1 calc R . .
H19C H 0.4621 0.2940 0.0945 0.145 Uiso 1 1 calc R . .
C20 C 0.464(4) 0.300(2) -0.073(4) 0.096(11) Uani 1 1 d U . .
H20A H 0.4540 0.2778 -0.1158 0.143 Uiso 1 1 calc R . .
H20B H 0.5112 0.3235 -0.0815 0.143 Uiso 1 1 calc R . .
H20C H 0.4168 0.3223 -0.0621 0.143 Uiso 1 1 calc R . .
N1 N 0.2870(13) 0.0103(8) 0.3336(11) 0.076(5) Uani 1 1 d DU . .
C21 C 0.2488(17) 0.0564(9) 0.2918(19) 0.075(6) Uani 1 1 d DU . .
H21A H 0.1955 0.0644 0.3138 0.090 Uiso 1 1 calc R . .
H21B H 0.2389 0.0441 0.2413 0.090 Uiso 1 1 calc R . .
C22 C 0.2976(17) 0.1090(11) 0.289(3) 0.075(7) Uani 1 1 d DU . .
H22A H 0.3426 0.1051 0.2537 0.090 Uiso 1 1 calc R . .
H22B H 0.3212 0.1166 0.3373 0.090 Uiso 1 1 calc R . .
C23 C 0.2427(19) 0.1561(10) 0.266(3) 0.076(8) Uani 1 1 d DU . .
H23A H 0.2108 0.1455 0.2222 0.091 Uiso 1 1 calc R . .
H23B H 0.2044 0.1648 0.3054 0.091 Uiso 1 1 calc R . .
C24 C 0.295(3) 0.2060(11) 0.248(3) 0.085(11) Uani 1 1 d DU . .
H24A H 0.3328 0.1970 0.2092 0.128 Uiso 1 1 calc R . .
H24B H 0.3247 0.2170 0.2917 0.128 Uiso 1 1 calc R . .
H24C H 0.2595 0.2357 0.2323 0.128 Uiso 1 1 calc R . .
C25 C 0.3668(14) -0.0053(16) 0.2999(14) 0.076(6) Uani 1 1 d DU . .
H25A H 0.3901 -0.0358 0.3280 0.091 Uiso 1 1 calc R . .
H25B H 0.4045 0.0257 0.3043 0.091 Uiso 1 1 calc R . .
C26 C 0.3621(17) -0.022(2) 0.2195(14) 0.080(7) Uani 1 1 d DU . .
H26A H 0.3207 -0.0506 0.2133 0.097 Uiso 1 1 calc R . .
H26B H 0.3460 0.0096 0.1896 0.097 Uiso 1 1 calc R . .
C27 C 0.445(2) -0.0431(15) 0.1943(19) 0.086(8) Uani 1 1 d DU . .
H27A H 0.4707 -0.0639 0.2341 0.103 Uiso 1 1 calc R . .
H27B H 0.4376 -0.0676 0.1522 0.103 Uiso 1 1 calc R . .
C28 C 0.500(3) 0.004(2) 0.173(3) 0.099(11) Uani 1 1 d DU . .
H28A H 0.5491 0.0034 0.2021 0.149 Uiso 1 1 calc R . .
H28B H 0.4711 0.0384 0.1808 0.149 Uiso 1 1 calc R . .
H28C H 0.5138 0.0010 0.1210 0.149 Uiso 1 1 calc R . .
C29 C 0.2312(18) -0.0384(10) 0.334(2) 0.077(6) Uani 1 1 d DU . .
H29A H 0.2268 -0.0522 0.2835 0.093 Uiso 1 1 calc R . .
H29B H 0.1767 -0.0261 0.3489 0.093 Uiso 1 1 calc R . .
C30 C 0.256(3) -0.0854(12) 0.383(2) 0.083(7) Uani 1 1 d DU . .
H30A H 0.3131 -0.0957 0.3731 0.099 Uiso 1 1 calc R . .
H30B H 0.2530 -0.0740 0.4350 0.099 Uiso 1 1 calc R . .
C31 C 0.200(2) -0.1344(11) 0.370(3) 0.086(8) Uani 1 1 d DU . .
H31A H 0.1501 -0.1300 0.3990 0.103 Uiso 1 1 calc R . .
H31B H 0.1857 -0.1364 0.3183 0.103 Uiso 1 1 calc R . .
C32 C 0.244(3) -0.1867(11) 0.393(4) 0.109(12) Uani 1 1 d DU . .
H32A H 0.2412 -0.1904 0.4464 0.164 Uiso 1 1 calc R . .
H32B H 0.3003 -0.1852 0.3780 0.164 Uiso 1 1 calc R . .
H32C H 0.2170 -0.2178 0.3705 0.164 Uiso 1 1 calc R . .
C33 C 0.3007(16) 0.0292(14) 0.4112(13) 0.079(6) Uani 1 1 d DU . .
H33A H 0.3346 0.0623 0.4101 0.095 Uiso 1 1 calc R . .
H33B H 0.3314 0.0010 0.4377 0.095 Uiso 1 1 calc R . .
C34 C 0.223(2) 0.0416(13) 0.4534(19) 0.085(7) Uani 1 1 d DU . .
H34A H 0.1751 0.0328 0.4230 0.102 Uiso 1 1 calc R . .
H34B H 0.2206 0.0191 0.4980 0.102 Uiso 1 1 calc R . .
C35 C 0.221(3) 0.1019(13) 0.474(3) 0.089(8) Uani 1 1 d DU . .
H35A H 0.2122 0.1242 0.4300 0.107 Uiso 1 1 calc R . .
H35B H 0.2733 0.1125 0.4961 0.107 Uiso 1 1 calc R . .
C36 C 0.152(3) 0.112(2) 0.529(3) 0.102(12) Uani 1 1 d DU . .
H36A H 0.1346 0.0776 0.5498 0.154 Uiso 1 1 calc R . .
H36B H 0.1065 0.1293 0.5037 0.154 Uiso 1 1 calc R . .
H36C H 0.1716 0.1360 0.5677 0.154 Uiso 1 1 calc R . .
N2 N 0.2573(11) 0.4903(8) 0.2909(11) 0.060(5) Uani 1 1 d DU . .
C37 C 0.3200(17) 0.4533(11) 0.3244(14) 0.064(6) Uani 1 1 d DU . .
H37A H 0.3007 0.4424 0.3732 0.077 Uiso 1 1 calc R . .
H37B H 0.3704 0.4743 0.3313 0.077 Uiso 1 1 calc R . .
C38 C 0.3407(16) 0.4021(12) 0.282(2) 0.067(6) Uani 1 1 d DU . .
H38A H 0.3247 0.4066 0.2304 0.080 Uiso 1 1 calc R . .
H38B H 0.3103 0.3710 0.3022 0.080 Uiso 1 1 calc R . .
C39 C 0.4318(16) 0.3906(15) 0.287(3) 0.070(7) Uani 1 1 d DU . .
H39A H 0.4620 0.4201 0.2622 0.084 Uiso 1 1 calc R . .
H39B H 0.4487 0.3897 0.3383 0.084 Uiso 1 1 calc R . .
C40 C 0.452(2) 0.3365(15) 0.250(3) 0.069(10) Uani 1 1 d DU . .
H40A H 0.5096 0.3289 0.2558 0.104 Uiso 1 1 calc R . .
H40B H 0.4378 0.3382 0.1986 0.104 Uiso 1 1 calc R . .
H40C H 0.4204 0.3075 0.2737 0.104 Uiso 1 1 calc R . .
C41 C 0.2854(16) 0.5116(14) 0.2185(12) 0.061(6) Uani 1 1 d DU . .
H41A H 0.2410 0.5335 0.1974 0.073 Uiso 1 1 calc R . .
H41B H 0.2939 0.4802 0.1858 0.073 Uiso 1 1 calc R . .
C42 C 0.362(2) 0.5459(17) 0.2177(14) 0.066(6) Uani 1 1 d DU . .
H42A H 0.4031 0.5301 0.2509 0.079 Uiso 1 1 calc R . .
H42B H 0.3499 0.5831 0.2346 0.079 Uiso 1 1 calc R . .
C43 C 0.3960(16) 0.5479(18) 0.1395(16) 0.070(7) Uani 1 1 d DU . .
H43A H 0.4454 0.5706 0.1388 0.084 Uiso 1 1 calc R . .
H43B H 0.4114 0.5108 0.1242 0.084 Uiso 1 1 calc R . .
C44 C 0.335(3) 0.571(2) 0.0861(18) 0.073(10) Uani 1 1 d DU . .
H44A H 0.3164 0.6064 0.1030 0.110 Uiso 1 1 calc R . .
H44B H 0.2880 0.5462 0.0829 0.110 Uiso 1 1 calc R . .
H44C H 0.3595 0.5743 0.0380 0.110 Uiso 1 1 calc R . .
C45 C 0.1782(15) 0.4605(13) 0.2797(14) 0.062(6) Uani 1 1 d DU . .
H45A H 0.1872 0.4326 0.2418 0.074 Uiso 1 1 calc R . .
H45B H 0.1385 0.4867 0.2598 0.074 Uiso 1 1 calc R . .
C46 C 0.139(2) 0.4327(17) 0.3450(14) 0.068(6) Uani 1 1 d DU . .
H46A H 0.1125 0.4601 0.3760 0.082 Uiso 1 1 calc R . .
H46B H 0.1817 0.4146 0.3745 0.082 Uiso 1 1 calc R . .
C47 C 0.077(2) 0.3905(16) 0.3199(17) 0.071(7) Uani 1 1 d DU . .
H47A H 0.0449 0.4056 0.2789 0.085 Uiso 1 1 calc R . .
H47B H 0.1051 0.3578 0.3022 0.085 Uiso 1 1 calc R . .
C48 C 0.019(2) 0.375(2) 0.381(2) 0.075(10) Uani 1 1 d DU . .
H48A H 0.0095 0.4059 0.4128 0.113 Uiso 1 1 calc R . .
H48B H 0.0432 0.3452 0.4099 0.113 Uiso 1 1 calc R . .
H48C H -0.0324 0.3623 0.3605 0.113 Uiso 1 1 calc R . .
C49 C 0.245(2) 0.5371(11) 0.3436(15) 0.067(6) Uani 1 1 d DU . .
H49A H 0.2975 0.5556 0.3508 0.081 Uiso 1 1 calc R . .
H49B H 0.2281 0.5221 0.3912 0.081 Uiso 1 1 calc R . .
C50 C 0.182(2) 0.5793(13) 0.320(2) 0.072(7) Uani 1 1 d DU . .
H50A H 0.1971 0.5939 0.2713 0.087 Uiso 1 1 calc R . .
H50B H 0.1284 0.5622 0.3157 0.087 Uiso 1 1 calc R . .
C51 C 0.180(2) 0.6255(12) 0.376(2) 0.079(8) Uani 1 1 d DU . .
H51A H 0.1783 0.6102 0.4253 0.094 Uiso 1 1 calc R . .
H51B H 0.1297 0.6471 0.3683 0.094 Uiso 1 1 calc R . .
C52 C 0.254(3) 0.6621(19) 0.367(3) 0.095(11) Uani 1 1 d DU . .
H52A H 0.2524 0.6799 0.3194 0.143 Uiso 1 1 calc R . .
H52B H 0.3033 0.6403 0.3711 0.143 Uiso 1 1 calc R . .
H52C H 0.2538 0.6897 0.4055 0.143 Uiso 1 1 calc R . .
N3 N 0.4818(12) 0.2396(8) 0.5369(10) 0.061(4) Uani 1 1 d DU . .
C53 C 0.494(2) 0.1935(9) 0.4839(12) 0.064(6) Uani 1 1 d DU . .
H53A H 0.4425 0.1727 0.4810 0.077 Uiso 1 1 calc R . .
H53B H 0.5355 0.1689 0.5040 0.077 Uiso 1 1 calc R . .
C54 C 0.518(3) 0.2094(12) 0.4070(14) 0.071(7) Uani 1 1 d DU . .
H54A H 0.5721 0.2272 0.4083 0.085 Uiso 1 1 calc R . .
H54B H 0.4789 0.2355 0.3869 0.085 Uiso 1 1 calc R . .
C55 C 0.522(4) 0.1594(12) 0.3576(15) 0.077(7) Uani 1 1 d DU . .
H55A H 0.5679 0.1359 0.3727 0.092 Uiso 1 1 calc R . .
H55B H 0.4716 0.1384 0.3618 0.092 Uiso 1 1 calc R . .
C56 C 0.534(4) 0.1776(18) 0.2785(14) 0.082(11) Uani 1 1 d DU . .
H56A H 0.5846 0.1986 0.2747 0.123 Uiso 1 1 calc R . .
H56B H 0.4885 0.2001 0.2634 0.123 Uiso 1 1 calc R . .
H56C H 0.5379 0.1457 0.2470 0.123 Uiso 1 1 calc R . .
C57 C 0.5609(14) 0.2670(10) 0.554(2) 0.068(6) Uani 1 1 d DU . .
H57A H 0.5508 0.2954 0.5911 0.081 Uiso 1 1 calc R . .
H57B H 0.5805 0.2853 0.5096 0.081 Uiso 1 1 calc R . .
C58 C 0.6280(17) 0.2298(11) 0.582(3) 0.073(6) Uani 1 1 d DU . .
H58A H 0.6370 0.2000 0.5474 0.088 Uiso 1 1 calc R . .
H58B H 0.6115 0.2138 0.6295 0.088 Uiso 1 1 calc R . .
C59 C 0.7067(15) 0.2623(16) 0.592(2) 0.077(7) Uani 1 1 d DU . .
H59A H 0.7525 0.2368 0.5985 0.093 Uiso 1 1 calc R . .
H59B H 0.7168 0.2841 0.5482 0.093 Uiso 1 1 calc R . .
C60 C 0.703(3) 0.2996(18) 0.658(3) 0.081(10) Uani 1 1 d DU . .
H60A H 0.6991 0.2779 0.7026 0.122 Uiso 1 1 calc R . .
H60B H 0.6549 0.3229 0.6542 0.122 Uiso 1 1 calc R . .
H60C H 0.7515 0.3221 0.6598 0.122 Uiso 1 1 calc R . .
C61 C 0.4227(14) 0.2807(9) 0.5066(18) 0.054(5) Uani 1 1 d DU . .
H61A H 0.4451 0.2953 0.4607 0.065 Uiso 1 1 calc R . .
H61B H 0.4187 0.3112 0.5414 0.065 Uiso 1 1 calc R . .
C62 C 0.3372(15) 0.2597(11) 0.491(2) 0.051(6) Uani 1 1 d DU . .
H62A H 0.3406 0.2244 0.4659 0.061 Uiso 1 1 calc R . .
H62B H 0.3086 0.2539 0.5380 0.061 Uiso 1 1 calc R . .
C63 C 0.2888(16) 0.2999(11) 0.444(2) 0.052(6) Uani 1 1 d DU . .
H63A H 0.2848 0.3350 0.4698 0.062 Uiso 1 1 calc R . .
H63B H 0.3176 0.3059 0.3977 0.062 Uiso 1 1 calc R . .
C64 C 0.2038(16) 0.2781(15) 0.429(2) 0.057(9) Uani 1 1 d DU . .
H64A H 0.1694 0.2839 0.4714 0.086 Uiso 1 1 calc R . .
H64B H 0.2068 0.2393 0.4179 0.086 Uiso 1 1 calc R . .
H64C H 0.1807 0.2973 0.3868 0.086 Uiso 1 1 calc R . .
C65 C 0.448(2) 0.2158(9) 0.6069(12) 0.062(6) Uani 1 1 d DU . .
H65A H 0.4855 0.1881 0.6256 0.074 Uiso 1 1 calc R . .
H65B H 0.3957 0.1975 0.5958 0.074 Uiso 1 1 calc R . .
C66 C 0.433(3) 0.2581(11) 0.6667(15) 0.069(6) Uani 1 1 d DU . .
H66A H 0.4855 0.2723 0.6845 0.082 Uiso 1 1 calc R . .
H66B H 0.4014 0.2888 0.6468 0.082 Uiso 1 1 calc R . .
C67 C 0.387(2) 0.2320(15) 0.7299(16) 0.074(7) Uani 1 1 d DU . .
H67A H 0.3341 0.2178 0.7121 0.089 Uiso 1 1 calc R . .
H67B H 0.3755 0.2594 0.7679 0.089 Uiso 1 1 calc R . .
C68 C 0.437(3) 0.1855(16) 0.762(2) 0.083(10) Uani 1 1 d DU . .
H68A H 0.4946 0.1939 0.7574 0.124 Uiso 1 1 calc R . .
H68B H 0.4248 0.1518 0.7362 0.124 Uiso 1 1 calc R . .
H68C H 0.4235 0.1811 0.8139 0.124 Uiso 1 1 calc R . .
N4 N -0.0135(11) 0.2594(8) 0.1009(9) 0.057(4) Uani 1 1 d DU . .
C69 C -0.013(2) 0.2374(9) 0.0243(10) 0.056(5) Uani 1 1 d DU . .
H69A H -0.0565 0.2099 0.0206 0.068 Uiso 1 1 calc R . .
H69B H 0.0390 0.2184 0.0167 0.068 Uiso 1 1 calc R . .
C70 C -0.024(3) 0.2777(10) -0.0377(11) 0.057(6) Uani 1 1 d DU . .
H70A H 0.0149 0.3078 -0.0323 0.068 Uiso 1 1 calc R . .
H70B H -0.0795 0.2931 -0.0359 0.068 Uiso 1 1 calc R . .
C71 C -0.011(2) 0.2492(14) -0.1109(12) 0.060(7) Uani 1 1 d DU . .
H71A H -0.0090 0.2764 -0.1504 0.072 Uiso 1 1 calc R . .
H71B H 0.0411 0.2295 -0.1101 0.072 Uiso 1 1 calc R . .
C72 C -0.080(3) 0.2093(18) -0.125(2) 0.069(10) Uani 1 1 d DU . .
H72A H -0.1288 0.2212 -0.0995 0.104 Uiso 1 1 calc R . .
H72B H -0.0645 0.1732 -0.1083 0.104 Uiso 1 1 calc R . .
H72C H -0.0913 0.2079 -0.1778 0.104 Uiso 1 1 calc R . .
C73 C 0.0510(12) 0.3016(9) 0.1127(19) 0.057(5) Uani 1 1 d DU . .
H73A H 0.0501 0.3122 0.1646 0.068 Uiso 1 1 calc R . .
H73B H 0.0362 0.3340 0.0839 0.068 Uiso 1 1 calc R . .
C74 C 0.1377(13) 0.2859(14) 0.093(2) 0.058(6) Uani 1 1 d DU . .
H74A H 0.1437 0.2845 0.0396 0.070 Uiso 1 1 calc R . .
H74B H 0.1503 0.2496 0.1130 0.070 Uiso 1 1 calc R . .
C75 C 0.1965(14) 0.3280(14) 0.125(2) 0.061(7) Uani 1 1 d DU . .
H75A H 0.1823 0.3644 0.1063 0.074 Uiso 1 1 calc R . .
H75B H 0.1909 0.3287 0.1787 0.074 Uiso 1 1 calc R . .
C76 C 0.2839(14) 0.3153(18) 0.105(3) 0.070(10) Uani 1 1 d DU . .
H76A H 0.2874 0.2782 0.0868 0.105 Uiso 1 1 calc R . .
H76B H 0.3180 0.3188 0.1488 0.105 Uiso 1 1 calc R . .
H76C H 0.3025 0.3407 0.0680 0.105 Uiso 1 1 calc R . .
C77 C -0.002(2) 0.2134(9) 0.1543(10) 0.053(5) Uani 1 1 d DU . .
H77A H 0.0476 0.1933 0.1398 0.064 Uiso 1 1 calc R . .
H77B H -0.0480 0.1883 0.1491 0.064 Uiso 1 1 calc R . .
C78 C 0.006(3) 0.2280(10) 0.2348(11) 0.054(6) Uani 1 1 d DU . .
H78A H 0.0583 0.2472 0.2429 0.065 Uiso 1 1 calc R . .
H78B H -0.0381 0.2527 0.2488 0.065 Uiso 1 1 calc R . .
C79 C 0.004(3) 0.1768(10) 0.2824(12) 0.057(7) Uani 1 1 d DU . .
H79A H -0.0480 0.1577 0.2740 0.068 Uiso 1 1 calc R . .
H79B H 0.0483 0.1522 0.2680 0.068 Uiso 1 1 calc R . .
C80 C 0.012(3) 0.1904(15) 0.3632(12) 0.064(9) Uani 1 1 d DU . .
H80A H -0.0319 0.2150 0.3775 0.095 Uiso 1 1 calc R . .
H80B H 0.0642 0.2079 0.3721 0.095 Uiso 1 1 calc R . .
H80C H 0.0083 0.1570 0.3919 0.095 Uiso 1 1 calc R . .
C81 C -0.0954(12) 0.2860(10) 0.114(2) 0.065(6) Uani 1 1 d DU . .
H81A H -0.1007 0.3175 0.0812 0.078 Uiso 1 1 calc R . .
H81B H -0.0966 0.2998 0.1647 0.078 Uiso 1 1 calc R . .
C82 C -0.1685(13) 0.2488(12) 0.103(3) 0.072(7) Uani 1 1 d DU . .
H82A H -0.1695 0.2355 0.0520 0.086 Uiso 1 1 calc R . .
H82B H -0.1645 0.2171 0.1356 0.086 Uiso 1 1 calc R . .
C83 C -0.2464(14) 0.2804(18) 0.119(2) 0.080(8) Uani 1 1 d DU . .
H83A H -0.2331 0.3189 0.1281 0.096 Uiso 1 1 calc R . .
H83B H -0.2724 0.2656 0.1633 0.096 Uiso 1 1 calc R . .
C84 C -0.305(3) 0.276(3) 0.054(3) 0.105(11) Uani 1 1 d DU . .
H84A H -0.2815 0.2945 0.0120 0.158 Uiso 1 1 calc R . .
H84B H -0.3565 0.2933 0.0669 0.158 Uiso 1 1 calc R . .
H84C H -0.3141 0.2379 0.0426 0.158 Uiso 1 1 calc R . .
N5 N 0.7328(12) 0.4959(9) 0.3178(11) 0.074(5) Uani 1 1 d DU . .
C85 C 0.8213(13) 0.5112(16) 0.3185(13) 0.072(6) Uani 1 1 d DU . .
H85A H 0.8292 0.5413 0.2838 0.087 Uiso 1 1 calc R . .
H85B H 0.8527 0.4799 0.3001 0.087 Uiso 1 1 calc R . .
C86 C 0.8573(16) 0.528(2) 0.3916(15) 0.074(7) Uani 1 1 d DU . .
H86A H 0.8484 0.4991 0.4279 0.089 Uiso 1 1 calc R . .
H86B H 0.8303 0.5614 0.4091 0.089 Uiso 1 1 calc R . .
C87 C 0.9484(16) 0.538(3) 0.3827(16) 0.077(8) Uani 1 1 d DU . .
H87A H 0.9741 0.5070 0.3584 0.093 Uiso 1 1 calc R . .
H87B H 0.9572 0.5708 0.3521 0.093 Uiso 1 1 calc R . .
C88 C 0.987(2) 0.547(3) 0.4578(18) 0.081(10) Uani 1 1 d DU . .
H88A H 1.0448 0.5394 0.4553 0.121 Uiso 1 1 calc R . .
H88B H 0.9613 0.5225 0.4930 0.121 Uiso 1 1 calc R . .
H88C H 0.9783 0.5846 0.4732 0.121 Uiso 1 1 calc R . .
C89 C 0.718(2) 0.4447(10) 0.3597(18) 0.077(6) Uani 1 1 d DU . .
H89A H 0.6609 0.4334 0.3504 0.093 Uiso 1 1 calc R . .
H89B H 0.7220 0.4531 0.4122 0.093 Uiso 1 1 calc R . .
C90 C 0.772(3) 0.3964(13) 0.344(3) 0.084(7) Uani 1 1 d DU . .
H90A H 0.8296 0.4067 0.3522 0.101 Uiso 1 1 calc R . .
H90B H 0.7666 0.3856 0.2920 0.101 Uiso 1 1 calc R . .
C91 C 0.750(3) 0.3485(13) 0.393(3) 0.088(8) Uani 1 1 d DU . .
H91A H 0.7349 0.3624 0.4420 0.106 Uiso 1 1 calc R . .
H91B H 0.7019 0.3297 0.3728 0.106 Uiso 1 1 calc R . .
C92 C 0.819(3) 0.3084(18) 0.401(3) 0.105(12) Uani 1 1 d DU . .
H92A H 0.8707 0.3274 0.3948 0.157 Uiso 1 1 calc R . .
H92B H 0.8140 0.2803 0.3633 0.157 Uiso 1 1 calc R . .
H92C H 0.8172 0.2916 0.4491 0.157 Uiso 1 1 calc R . .
C93 C 0.682(2) 0.5412(10) 0.3496(16) 0.079(6) Uani 1 1 d DU . .
H93A H 0.7061 0.5515 0.3970 0.095 Uiso 1 1 calc R . .
H93B H 0.6274 0.5268 0.3593 0.095 Uiso 1 1 calc R . .
C94 C 0.673(3) 0.5925(11) 0.3037(17) 0.083(7) Uani 1 1 d DU . .
H94A H 0.7273 0.6038 0.2860 0.100 Uiso 1 1 calc R . .
H94B H 0.6390 0.5847 0.2609 0.100 Uiso 1 1 calc R . .
C95 C 0.635(2) 0.6390(12) 0.348(2) 0.090(8) Uani 1 1 d DU . .
H95A H 0.6179 0.6680 0.3139 0.108 Uiso 1 1 calc R . .
H95B H 0.5869 0.6254 0.3734 0.108 Uiso 1 1 calc R . .
C96 C 0.695(3) 0.663(2) 0.403(3) 0.100(12) Uani 1 1 d DU . .
H96A H 0.7501 0.6584 0.3851 0.150 Uiso 1 1 calc R . .
H96B H 0.6890 0.6433 0.4495 0.150 Uiso 1 1 calc R . .
H96C H 0.6829 0.7011 0.4103 0.150 Uiso 1 1 calc R . .
C97 C 0.7090(15) 0.4875(17) 0.2385(12) 0.073(6) Uani 1 1 d DU . .
H97A H 0.7455 0.4600 0.2170 0.088 Uiso 1 1 calc R . .
H97B H 0.7178 0.5219 0.2119 0.088 Uiso 1 1 calc R . .
C98 C 0.6214(16) 0.469(2) 0.2263(14) 0.076(7) Uani 1 1 d DU . .
H98A H 0.6127 0.4333 0.2485 0.091 Uiso 1 1 calc R . .
H98B H 0.5839 0.4954 0.2496 0.091 Uiso 1 1 calc R . .
C99 C 0.604(2) 0.4666(18) 0.1442(15) 0.079(8) Uani 1 1 d DU . .
H99A H 0.6143 0.5025 0.1220 0.095 Uiso 1 1 calc R . .
H99B H 0.5468 0.4571 0.1360 0.095 Uiso 1 1 calc R . .
C100 C 0.659(3) 0.424(2) 0.108(2) 0.079(10) Uani 1 1 d DU . .
H10D H 0.6872 0.4033 0.1458 0.118 Uiso 1 1 calc R . .
H10E H 0.6985 0.4422 0.0769 0.118 Uiso 1 1 calc R . .
H10F H 0.6257 0.3995 0.0786 0.118 Uiso 1 1 calc R . .
N6 N 0.2945(15) -0.0166(8) -0.1750(12) 0.072(5) Uani 1 1 d DU . .
C101 C 0.3023(16) -0.0507(15) -0.2428(16) 0.075(6) Uani 1 1 d DU . .
H10G H 0.3319 -0.0842 -0.2299 0.091 Uiso 1 1 calc R . .
H10H H 0.3360 -0.0306 -0.2781 0.091 Uiso 1 1 calc R . .
C102 C 0.2238(17) -0.067(2) -0.281(2) 0.080(7) Uani 1 1 d DU . .
H10I H 0.1921 -0.0911 -0.2487 0.097 Uiso 1 1 calc R . .
H10J H 0.1910 -0.0342 -0.2908 0.097 Uiso 1 1 calc R . .
C103 C 0.242(2) -0.096(2) -0.352(2) 0.084(8) Uani 1 1 d DU . .
H10K H 0.2819 -0.1255 -0.3437 0.101 Uiso 1 1 calc R . .
H10L H 0.2663 -0.0703 -0.3876 0.101 Uiso 1 1 calc R . .
C104 C 0.164(3) -0.120(2) -0.384(2) 0.088(11) Uani 1 1 d DU . .
H10M H 0.1502 -0.1008 -0.4294 0.106 Uiso 1 1 calc R . .
H10N H 0.1202 -0.1162 -0.3492 0.106 Uiso 1 1 calc R . .
H10O H 0.1726 -0.1586 -0.3953 0.106 Uiso 1 1 calc R . .
C105 C 0.3736(16) 0.0105(14) -0.1568(18) 0.073(6) Uani 1 1 d DU . .
H10P H 0.4138 -0.0180 -0.1454 0.087 Uiso 1 1 calc R . .
H10Q H 0.3928 0.0298 -0.2008 0.087 Uiso 1 1 calc R . .
C106 C 0.3722(18) 0.0508(17) -0.094(2) 0.075(7) Uani 1 1 d DU . .
H10R H 0.3521 0.0326 -0.0491 0.090 Uiso 1 1 calc R . .
H10S H 0.3353 0.0812 -0.1053 0.090 Uiso 1 1 calc R . .
C107 C 0.458(2) 0.0725(15) -0.080(2) 0.079(8) Uani 1 1 d DU . .
H10T H 0.4825 0.0835 -0.1273 0.095 Uiso 1 1 calc R . .
H10U H 0.4556 0.1049 -0.0487 0.095 Uiso 1 1 calc R . .
C108 C 0.512(2) 0.030(2) -0.045(3) 0.087(11) Uani 1 1 d DU . .
H10V H 0.5419 0.0102 -0.0821 0.104 Uiso 1 1 calc R . .
H10W H 0.4782 0.0046 -0.0170 0.104 Uiso 1 1 calc R . .
H10X H 0.5502 0.0478 -0.0115 0.104 Uiso 1 1 calc R . .
C109 C 0.2294(18) 0.0259(12) -0.1842(18) 0.069(6) Uani 1 1 d DU . .
H10Y H 0.1781 0.0072 -0.1960 0.082 Uiso 1 1 calc R . .
H10Z H 0.2219 0.0442 -0.1368 0.082 Uiso 1 1 calc R . .
C110 C 0.244(2) 0.0694(14) -0.242(2) 0.072(7) Uani 1 1 d DU . .
H11A H 0.2545 0.0518 -0.2892 0.086 Uiso 1 1 calc R . .
H11B H 0.2918 0.0911 -0.2284 0.086 Uiso 1 1 calc R . .
C111 C 0.170(2) 0.1070(14) -0.2490(18) 0.077(8) Uani 1 1 d DU . .
H11C H 0.1758 0.1296 -0.2932 0.092 Uiso 1 1 calc R . .
H11D H 0.1202 0.0848 -0.2547 0.092 Uiso 1 1 calc R . .
C112 C 0.161(3) 0.1437(17) -0.183(2) 0.081(10) Uani 1 1 d DU . .
H11E H 0.1986 0.1322 -0.1447 0.097 Uiso 1 1 calc R . .
H11F H 0.1051 0.1413 -0.1643 0.097 Uiso 1 1 calc R . .
H11G H 0.1724 0.1812 -0.1966 0.097 Uiso 1 1 calc R . .
C113 C 0.271(2) -0.0542(11) -0.1129(18) 0.076(6) Uani 1 1 d DU . .
H11H H 0.2816 -0.0355 -0.0663 0.091 Uiso 1 1 calc R . .
H11I H 0.2115 -0.0607 -0.1157 0.091 Uiso 1 1 calc R . .
C114 C 0.314(3) -0.1089(13) -0.1122(18) 0.080(7) Uani 1 1 d DU . .
H11J H 0.3729 -0.1035 -0.1183 0.096 Uiso 1 1 calc R . .
H11K H 0.2942 -0.1316 -0.1530 0.096 Uiso 1 1 calc R . .
C115 C 0.297(3) -0.1376(14) -0.040(2) 0.082(8) Uani 1 1 d DU . .
H11L H 0.2400 -0.1326 -0.0259 0.099 Uiso 1 1 calc R . .
H11M H 0.3076 -0.1769 -0.0450 0.099 Uiso 1 1 calc R . .
C116 C 0.352(3) -0.114(2) 0.020(2) 0.097(11) Uani 1 1 d DU . .
H11N H 0.3228 -0.1131 0.0661 0.117 Uiso 1 1 calc R . .
H11O H 0.3693 -0.0776 0.0065 0.117 Uiso 1 1 calc R . .
H11P H 0.4003 -0.1374 0.0255 0.117 Uiso 1 1 calc R . .

loop_
_atom_site_aniso_label
_atom_site_aniso_U_11
_atom_site_aniso_U_22
_atom_site_aniso_U_33
_atom_site_aniso_U_23
_atom_site_aniso_U_13
_atom_site_aniso_U_12
Ti1 0.0180(10) 0.021(2) 0.031(3) 0.0052(10) -0.0032(9) -0.0032(11)
W1 0.0150(6) 0.0214(6) 0.0252(7) -0.0010(5) -0.0007(5) -0.0011(5)
W2 0.0276(7) 0.0223(6) 0.0206(5) 0.0048(5) -0.0047(5) -0.0049(5)
W3 0.0335(8) 0.0195(6) 0.0266(6) -0.0081(5) 0.0058(6) -0.0033(5)
W4 0.0273(8) 0.0222(6) 0.0267(6) 0.0048(5) -0.0088(6) -0.0041(5)
W5 0.0232(7) 0.0224(6) 0.0212(6) -0.0032(5) 0.0068(5) 0.0004(5)
O1 0.021(2) 0.028(10) 0.062(11) 0.013(3) -0.009(2) -0.007(4)
O2 0.0249(17) 0.029(2) 0.026(3) 0.009(2) 0.0014(18) -0.006(3)
O3 0.0181(16) 0.032(3) 0.034(3) -0.0016(18) 0.0061(19) 0.0017(14)
O4 0.0267(19) 0.025(4) 0.031(3) 0.0076(18) -0.011(2) -0.0061(14)
O5 0.0318(15) 0.021(2) 0.024(3) 0.0002(18) -0.007(2) -0.007(2)
O6 0.049(7) 0.029(6) 0.039(3) 0.014(4) -0.022(8) -0.012(7)
O7 0.024(6) 0.032(3) 0.016(2) 0.0033(15) 0.005(3) -0.004(3)
O8 0.033(5) 0.051(6) 0.030(4) -0.021(3) -0.010(7) 0.020(6)
O9 0.047(8) 0.014(2) 0.028(2) 0.0007(13) -0.004(3) -0.002(2)
O10 0.054(9) 0.028(6) 0.028(3) 0.010(3) -0.025(7) -0.024(7)
O11 0.040(6) 0.032(3) 0.016(2) -0.0030(17) 0.000(3) -0.009(3)
O12 0.061(6) 0.037(6) 0.049(4) -0.026(5) 0.011(11) 0.003(8)
O13 0.021(4) 0.016(3) 0.040(2) 0.0001(18) -0.003(3) -0.001(4)
O14 0.021(3) 0.029(6) 0.017(5) -0.002(3) -0.003(3) 0.001(3)
O15 0.027(2) 0.019(6) 0.028(6) -0.007(3) 0.005(4) -0.009(3)
O16 0.030(3) 0.026(6) 0.027(6) 0.007(3) -0.007(3) -0.013(3)
O17 0.025(2) 0.035(6) 0.018(6) -0.005(3) 0.011(4) -0.002(3)
O18 0.0141(19) 0.004(8) 0.081(11) 0.005(3) -0.002(2) 0.004(3)
O19 0.0164(13) 0.0178(19) 0.0156(19) -0.0008(8) 0.0007(12) -0.0010(12)
Ti2 0.0225(10) 0.0237(13) 0.0335(18) -0.0049(16) 0.0086(18) -0.0091(12)
W6 0.0185(6) 0.0146(5) 0.0270(6) -0.0012(5) 0.0011(5) -0.0021(5)
W7 0.0241(7) 0.0169(5) 0.0285(7) -0.0004(5) -0.0004(5) 0.0006(5)
W8 0.0254(7) 0.0260(7) 0.0199(5) -0.0029(5) -0.0008(5) -0.0049(5)
W9 0.0207(6) 0.0260(6) 0.0360(7) -0.0014(5) -0.0045(6) 0.0032(5)
W10 0.0283(8) 0.0286(7) 0.0219(6) -0.0049(5) 0.0019(5) -0.0004(5)
O20 0.032(2) 0.031(5) 0.067(7) -0.021(7) 0.031(8) -0.016(3)
O21 0.0157(16) 0.036(2) 0.042(3) -0.006(3) 0.0003(14) -0.0034(11)
O22 0.035(3) 0.030(3) 0.0272(15) -0.0013(15) 0.012(2) -0.0059(17)
O23 0.0324(18) 0.0181(15) 0.030(3) 0.0026(15) 0.006(3) -0.0058(13)
O24 0.026(3) 0.028(3) 0.0300(19) -0.007(2) -0.0021(18) -0.010(2)
O25 0.029(3) 0.037(5) 0.064(6) -0.004(8) -0.010(10) 0.014(3)
O26 0.019(6) 0.024(2) 0.0352(19) -0.008(3) 0.010(3) 0.002(3)
O27 0.067(7) 0.026(7) 0.0243(17) -0.008(3) 0.007(2) 0.001(3)
O28 0.036(3) 0.028(5) 0.027(2) -0.006(3) -0.007(3) 0.006(3)
O29 0.039(3) 0.014(4) 0.052(6) -0.010(7) -0.016(9) 0.006(3)
O30 0.023(3) 0.005(4) 0.0278(18) -0.007(2) 0.005(2) -0.009(3)
O31 0.027(12) 0.055(12) 0.0241(17) -0.012(4) 0.000(2) -0.008(3)
O32 0.033(6) 0.028(3) 0.0292(18) 0.000(2) -0.005(3) 0.001(3)
O33 0.025(2) 0.016(3) 0.032(7) 0.001(5) 0.004(4) 0.0038(16)
O34 0.021(5) 0.024(6) 0.028(3) -0.011(4) -0.002(4) -0.001(4)
O35 0.0167(18) 0.015(3) 0.034(7) -0.011(4) -0.009(5) -0.0006(17)
O36 0.034(6) 0.009(5) 0.024(3) 0.002(4) 0.007(4) -0.003(4)
O37 0.027(3) 0.033(5) 0.037(6) 0.017(7) -0.018(7) -0.017(4)
O38 0.0157(15) 0.0151(16) 0.0220(12) -0.0038(15) 0.0037(15) -0.0022(8)
C1 0.036(11) 0.038(10) 0.065(12) 0.006(10) -0.008(10) -0.011(10)
C2 0.035(11) 0.036(10) 0.062(12) 0.004(10) -0.009(10) -0.010(9)
C3 0.035(11) 0.037(10) 0.061(12) 0.002(9) -0.007(10) -0.008(9)
C4 0.040(10) 0.042(9) 0.064(11) 0.004(9) -0.004(9) -0.007(8)
C5 0.039(11) 0.039(10) 0.065(12) 0.003(10) -0.005(10) -0.008(9)
C6 0.037(11) 0.039(10) 0.067(12) 0.004(10) -0.008(10) -0.009(9)
C7 0.046(11) 0.049(11) 0.068(12) 0.007(10) 0.000(10) -0.008(10)
C8 0.051(18) 0.055(17) 0.078(19) 0.011(16) 0.003(17) 0.001(16)
C9 0.062(19) 0.069(18) 0.075(18) 0.009(17) -0.003(17) -0.023(16)
C10 0.059(18) 0.062(18) 0.080(19) 0.018(16) 0.012(17) -0.002(16)
C11 0.060(15) 0.086(16) 0.098(17) 0.007(14) 0.008(14) -0.014(13)
C12 0.059(15) 0.084(16) 0.098(17) 0.008(14) 0.007(14) -0.014(13)
C13 0.061(14) 0.084(16) 0.100(17) 0.009(13) 0.010(14) -0.016(13)
C14 0.063(14) 0.088(15) 0.104(16) 0.007(13) 0.011(13) -0.016(12)
C15 0.065(15) 0.089(16) 0.102(17) 0.007(14) 0.008(14) -0.015(13)
C16 0.063(15) 0.087(16) 0.099(17) 0.007(14) 0.006(14) -0.017(13)
C17 0.066(14) 0.094(16) 0.112(17) 0.003(14) 0.009(14) -0.016(13)
C18 0.06(2) 0.11(2) 0.12(2) 0.00(2) 0.01(2) -0.012(19)
C19 0.07(2) 0.11(2) 0.12(2) 0.00(2) 0.01(2) -0.013(19)
C20 0.07(2) 0.09(2) 0.13(2) 0.01(2) 0.00(2) -0.032(19)
N1 0.058(10) 0.089(12) 0.082(11) 0.013(10) -0.022(9) -0.002(10)
C21 0.056(12) 0.088(13) 0.081(13) 0.019(12) -0.021(11) -0.005(11)
C22 0.058(14) 0.087(15) 0.080(14) 0.019(13) -0.026(12) -0.005(12)
C23 0.061(15) 0.086(16) 0.082(16) 0.020(14) -0.030(14) -0.003(13)
C24 0.08(2) 0.09(2) 0.09(2) 0.01(2) -0.02(2) -0.006(19)
C25 0.059(12) 0.092(14) 0.077(13) 0.008(12) -0.022(11) -0.005(11)
C26 0.065(14) 0.099(16) 0.077(14) 0.014(13) -0.016(13) -0.012(13)
C27 0.073(16) 0.106(17) 0.079(16) 0.013(15) -0.014(14) -0.013(15)
C28 0.09(2) 0.12(2) 0.09(2) 0.01(2) -0.01(2) -0.02(2)
C29 0.061(12) 0.086(14) 0.085(13) 0.021(12) -0.027(11) -0.003(11)
C30 0.068(14) 0.086(15) 0.094(15) 0.022(13) -0.026(13) 0.001(13)
C31 0.074(16) 0.086(17) 0.098(17) 0.026(15) -0.026(15) 0.002(15)
C32 0.11(2) 0.10(2) 0.12(2) 0.02(2) -0.02(2) 0.00(2)
C33 0.060(12) 0.092(14) 0.085(13) 0.009(12) -0.020(11) 0.002(12)
C34 0.066(14) 0.099(15) 0.090(15) 0.006(14) -0.019(13) 0.006(13)
C35 0.072(16) 0.103(17) 0.093(16) 0.003(15) -0.013(14) 0.008(15)
C36 0.09(2) 0.12(2) 0.10(2) 0.00(2) -0.01(2) 0.00(2)
N2 0.041(9) 0.073(10) 0.066(10) -0.012(9) -0.029(8) 0.001(8)
C37 0.045(11) 0.076(12) 0.071(12) -0.016(10) -0.026(10) 0.002(10)
C38 0.047(12) 0.079(13) 0.074(13) -0.019(12) -0.027(12) 0.000(11)
C39 0.048(14) 0.082(15) 0.079(15) -0.018(13) -0.026(13) 0.000(13)
C40 0.047(19) 0.08(2) 0.08(2) -0.014(18) -0.034(17) -0.005(17)
C41 0.039(11) 0.077(12) 0.066(11) -0.014(10) -0.036(10) -0.010(10)
C42 0.040(12) 0.085(14) 0.072(13) -0.010(12) -0.033(11) -0.017(11)
C43 0.043(14) 0.091(15) 0.076(14) -0.006(14) -0.029(12) -0.025(13)
C44 0.045(19) 0.10(2) 0.072(19) -0.009(19) -0.026(17) -0.029(18)
C45 0.045(11) 0.075(12) 0.066(11) -0.005(10) -0.022(10) 0.007(10)
C46 0.053(13) 0.082(14) 0.070(13) 0.003(12) -0.018(11) 0.006(11)
C47 0.056(14) 0.090(16) 0.067(14) 0.006(13) -0.018(13) 0.005(13)
C48 0.07(2) 0.09(2) 0.07(2) -0.004(19) -0.014(18) 0.002(18)
C49 0.049(11) 0.077(12) 0.075(12) -0.013(11) -0.034(10) 0.009(10)
C50 0.053(13) 0.081(14) 0.083(14) -0.014(12) -0.033(12) 0.017(12)
C51 0.060(15) 0.086(16) 0.090(16) -0.014(14) -0.030(14) 0.021(13)
C52 0.08(2) 0.10(2) 0.11(2) -0.02(2) -0.03(2) 0.020(19)
N3 0.070(10) 0.041(8) 0.072(10) -0.016(8) -0.009(9) 0.003(8)
C53 0.072(13) 0.045(11) 0.075(12) -0.009(10) -0.003(11) 0.000(10)
C54 0.075(14) 0.057(12) 0.081(13) -0.001(11) 0.002(13) -0.004(12)
C55 0.079(16) 0.064(14) 0.087(15) 0.002(13) 0.003(14) -0.005(14)
C56 0.08(2) 0.07(2) 0.09(2) -0.009(19) 0.01(2) 0.014(19)
C57 0.071(12) 0.049(11) 0.082(12) -0.016(10) -0.013(11) 0.000(10)
C58 0.073(14) 0.055(12) 0.091(14) -0.014(12) -0.015(13) 0.000(11)
C59 0.074(15) 0.062(14) 0.095(16) -0.014(13) -0.016(14) 0.002(13)
C60 0.08(2) 0.06(2) 0.10(2) -0.015(18) -0.01(2) 0.015(18)
C61 0.065(12) 0.033(10) 0.065(11) -0.018(9) -0.011(10) -0.003(9)
C62 0.062(13) 0.028(10) 0.063(12) -0.017(10) -0.011(11) -0.006(10)
C63 0.064(14) 0.031(11) 0.061(13) -0.016(11) -0.013(12) -0.012(11)
C64 0.067(19) 0.046(17) 0.060(18) -0.016(15) -0.021(17) -0.015(16)
C65 0.075(12) 0.042(10) 0.069(11) -0.016(10) -0.010(11) 0.012(10)
C66 0.081(14) 0.052(12) 0.073(13) -0.020(11) -0.009(12) 0.017(11)
C67 0.087(16) 0.060(14) 0.076(15) -0.020(13) -0.012(14) 0.020(13)
C68 0.10(2) 0.064(19) 0.09(2) -0.023(18) -0.02(2) 0.029(19)
N4 0.061(10) 0.042(8) 0.067(10) -0.015(8) 0.009(9) -0.013(8)
C69 0.060(12) 0.042(10) 0.067(11) -0.011(9) 0.012(10) -0.009(10)
C70 0.060(13) 0.044(11) 0.066(13) -0.011(10) 0.014(12) -0.011(11)
C71 0.063(15) 0.049(13) 0.067(14) -0.011(12) 0.013(13) -0.016(12)
C72 0.07(2) 0.058(18) 0.08(2) -0.013(17) -0.006(19) -0.026(17)
C73 0.060(12) 0.042(10) 0.068(11) -0.011(9) 0.005(10) -0.011(10)
C74 0.062(13) 0.043(11) 0.069(13) -0.013(11) 0.000(12) -0.009(11)
C75 0.064(14) 0.048(13) 0.073(14) -0.008(12) -0.001(13) -0.015(12)
C76 0.068(19) 0.060(18) 0.08(2) -0.024(17) 0.001(19) -0.022(17)
C77 0.060(12) 0.040(10) 0.060(11) -0.021(9) 0.014(10) -0.015(9)
C78 0.060(13) 0.048(11) 0.055(12) -0.019(10) 0.017(11) -0.015(11)
C79 0.062(14) 0.052(13) 0.057(13) -0.017(11) 0.017(13) -0.018(12)
C80 0.08(2) 0.052(18) 0.059(17) -0.016(16) 0.009(18) -0.033(17)
C81 0.065(12) 0.049(11) 0.080(12) -0.011(10) 0.009(11) -0.013(10)
C82 0.069(14) 0.052(12) 0.094(14) -0.009(12) 0.010(13) -0.017(11)
C83 0.076(16) 0.060(14) 0.106(16) -0.006(14) 0.009(15) -0.016(13)
C84 0.10(2) 0.09(2) 0.13(2) 0.00(2) 0.00(2) -0.01(2)
N5 0.060(11) 0.105(13) 0.058(10) -0.005(9) 0.029(9) 0.004(10)
C85 0.058(12) 0.106(14) 0.054(11) -0.006(11) 0.024(11) 0.005(12)
C86 0.062(14) 0.108(15) 0.052(12) -0.006(12) 0.018(12) 0.000(13)
C87 0.069(15) 0.111(17) 0.052(13) -0.005(14) 0.010(13) -0.006(15)
C88 0.08(2) 0.12(2) 0.041(18) -0.001(19) -0.005(18) -0.01(2)
C89 0.064(13) 0.103(14) 0.065(12) -0.005(11) 0.033(11) 0.004(12)
C90 0.070(14) 0.105(16) 0.077(14) -0.007(13) 0.037(13) 0.008(13)
C91 0.074(16) 0.104(17) 0.087(16) -0.008(15) 0.039(14) 0.011(14)
C92 0.09(2) 0.11(2) 0.11(2) 0.00(2) 0.03(2) 0.00(2)
C93 0.067(13) 0.106(14) 0.064(12) 0.000(11) 0.039(11) -0.001(12)
C94 0.073(14) 0.103(16) 0.074(14) 0.001(13) 0.045(12) -0.007(13)
C95 0.081(16) 0.107(17) 0.083(16) 0.000(14) 0.043(14) -0.012(15)
C96 0.09(2) 0.11(2) 0.10(2) 0.00(2) 0.04(2) -0.03(2)
C97 0.055(12) 0.110(14) 0.056(11) -0.013(11) 0.026(11) 0.009(11)
C98 0.054(13) 0.114(16) 0.059(12) -0.015(13) 0.020(12) 0.014(13)
C99 0.056(14) 0.119(17) 0.063(14) -0.015(14) 0.018(13) 0.014(14)
C100 0.05(2) 0.12(2) 0.064(19) -0.015(19) 0.009(18) 0.017(19)
N6 0.065(11) 0.080(11) 0.071(10) -0.014(9) 0.035(9) -0.002(9)
C101 0.065(13) 0.084(13) 0.078(12) -0.024(11) 0.034(11) -0.005(11)
C102 0.068(14) 0.085(14) 0.089(14) -0.025(12) 0.027(13) -0.012(12)
C103 0.071(16) 0.087(16) 0.093(16) -0.028(14) 0.022(14) -0.016(14)
C104 0.07(2) 0.09(2) 0.10(2) -0.02(2) 0.02(2) -0.033(19)
C105 0.063(12) 0.086(13) 0.070(12) -0.014(11) 0.032(11) 0.003(11)
C106 0.067(14) 0.090(15) 0.068(13) -0.012(12) 0.024(13) -0.004(12)
C107 0.071(16) 0.096(17) 0.070(15) -0.010(14) 0.016(14) -0.006(14)
C108 0.08(2) 0.11(2) 0.08(2) 0.00(2) 0.006(19) -0.01(2)
C109 0.065(12) 0.076(13) 0.065(12) -0.009(11) 0.030(11) -0.003(11)
C110 0.071(14) 0.079(14) 0.065(13) -0.005(12) 0.030(12) -0.004(12)
C111 0.077(16) 0.082(16) 0.071(15) 0.004(13) 0.029(14) -0.006(14)
C112 0.09(2) 0.07(2) 0.08(2) 0.011(18) 0.02(2) -0.002(19)
C113 0.066(13) 0.081(13) 0.079(12) -0.011(11) 0.031(11) 0.004(11)
C114 0.069(14) 0.084(15) 0.087(14) -0.012(13) 0.024(13) 0.008(12)
C115 0.071(16) 0.086(16) 0.090(16) -0.012(14) 0.023(15) 0.007(14)
C116 0.08(2) 0.10(2) 0.11(2) -0.01(2) 0.02(2) 0.02(2)

loop_
_atom_type_symbol
_atom_type_description
_atom_type_scat_dispersion_real
_atom_type_scat_dispersion_imag
_atom_type_scat_source
C C 0.0033 0.0016 'International Tables Vol C Tables 4.2.6.8 and 6.1.1.4'
H H 0.0000 0.0000 'International Tables Vol C Tables 4.2.6.8 and 6.1.1.4'
N N 0.0061 0.0033 'International Tables Vol C Tables 4.2.6.8 and 6.1.1.4'
O O 0.0106 0.0060 'International Tables Vol C Tables 4.2.6.8 and 6.1.1.4'
W W -0.8490 6.8722 'International Tables Vol C Tables 4.2.6.8 and 6.1.1.4'
Ti Ti 0.2776 0.4457 'International Tables Vol C Tables 4.2.6.8 and 6.1.1.4'

loop_
_geom_angle_atom_site_label_1
_geom_angle_atom_site_label_2
_geom_angle_atom_site_label_3
_geom_angle
_geom_angle_site_symmetry_1
_geom_angle_site_symmetry_3
_geom_angle_publ_flag
O1 Ti1 O2 100.4(10) . . ?
O1 Ti1 O3 105.6(11) . . ?
O1 Ti1 O4 100.9(10) . . ?
O1 Ti1 O5 98.5(11) . . ?
O1 Ti1 O19 175.8(10) . . ?
O2 Ti1 O3 83.4(9) . . ?
O2 Ti1 O4 158.4(9) . . ?
O2 Ti1 O5 97.7(10) . . ?
O2 Ti1 O19 83.8(8) . . ?
O3 Ti1 O4 87.8(9) . . ?
O3 Ti1 O5 155.4(10) . . ?
O3 Ti1 O19 75.5(8) . . ?
O4 Ti1 O5 82.3(10) . . ?
O4 Ti1 O19 74.9(8) . . ?
O5 Ti1 O19 80.1(9) . . ?
O14 W1 O15 86.0(9) . . ?
O14 W1 O16 147.9(9) . . ?
O14 W1 O17 89.7(9) . . ?
O14 W1 O18 103.6(10) . . ?
O14 W1 O19 81.9(8) . . ?
O15 W1 O16 82.9(10) . . ?
O15 W1 O17 150.0(9) . . ?
O15 W1 O18 104.2(10) . . ?
O15 W1 O19 76.2(8) . . ?
O16 W1 O17 85.1(9) . . ?
O16 W1 O18 108.3(10) . . ?
O16 W1 O19 66.3(8) . . ?
O17 W1 O18 105.6(10) . . ?
O17 W1 O19 73.9(8) . . ?
O18 W1 O19 174.5(9) . . ?
O4 W2 O9 95.3(10) . . ?
O4 W2 O10 102.3(10) . . ?
O4 W2 O11 86.4(10) . . ?
O4 W2 O16 153.5(9) . . ?
O4 W2 O19 81.8(8) . . ?
O9 W2 O10 106.0(10) . . ?
O9 W2 O11 151.1(9) . . ?
O9 W2 O16 78.2(10) . . ?
O9 W2 O19 74.0(8) . . ?
O10 W2 O11 101.8(11) . . ?
O10 W2 O16 104.2(10) . . ?
O10 W2 O19 175.9(10) . . ?
O11 W2 O16 87.5(10) . . ?
O11 W2 O19 77.6(8) . . ?
O16 W2 O19 71.7(9) . . ?
O5 W3 O11 84.3(9) . . ?
O5 W3 O12 108.8(12) . . ?
O5 W3 O13 93.4(9) . . ?
O5 W3 O17 150.0(9) . . ?
O5 W3 O19 75.5(8) . . ?
O11 W3 O12 106.4(12) . . ?
O11 W3 O13 154.4(9) . . ?
O11 W3 O17 84.0(10) . . ?
O11 W3 O19 73.3(8) . . ?
O12 W3 O13 98.5(12) . . ?
O12 W3 O17 101.0(12) . . ?
O12 W3 O19 175.6(11) . . ?
O13 W3 O17 85.5(9) . . ?
O13 W3 O19 81.4(8) . . ?
O17 W3 O19 74.7(8) . . ?
O2 W4 O6 103.0(11) . . ?
O2 W4 O7 84.8(10) . . ?
O2 W4 O13 97.2(9) . . ?
O2 W4 O14 156.1(9) . . ?
O2 W4 O19 81.7(8) . . ?
O6 W4 O7 106.3(11) . . ?
O6 W4 O13 101.5(11) . . ?
O6 W4 O14 99.9(10) . . ?
O6 W4 O19 175.3(10) . . ?
O7 W4 O13 151.0(9) . . ?
O7 W4 O14 82.3(9) . . ?
O7 W4 O19 74.0(8) . . ?
O13 W4 O14 84.7(9) . . ?
O13 W4 O19 77.6(8) . . ?
O14 W4 O19 75.4(8) . . ?
O3 W5 O7 91.5(10) . . ?
O3 W5 O8 102.5(11) . . ?
O3 W5 O9 91.0(10) . . ?
O3 W5 O15 153.7(9) . . ?
O3 W5 O19 78.3(8) . . ?
O7 W5 O8 103.2(11) . . ?
O7 W5 O9 153.2(10) . . ?
O7 W5 O15 84.3(9) . . ?
O7 W5 O19 80.6(8) . . ?
O8 W5 O9 102.3(11) . . ?
O8 W5 O15 103.7(11) . . ?
O8 W5 O19 176.0(10) . . ?
O9 W5 O15 81.7(10) . . ?
O9 W5 O19 73.8(8) . . ?
O15 W5 O19 75.4(8) . . ?
Ti1 O1 C1 147(3) . . ?
Ti1 O2 W4 109.4(10) . . ?
Ti1 O3 W5 116.6(11) . . ?
Ti1 O4 W2 111.1(11) . . ?
Ti1 O5 W3 116.3(11) . . ?
W4 O7 W5 118.6(10) . . ?
W2 O9 W5 116.4(10) . . ?
W2 O11 W3 115.4(10) . . ?
W3 O13 W4 115.1(10) . . ?
W1 O14 W4 115.1(10) . . ?
W1 O15 W5 116.0(10) . . ?
W1 O16 W2 125.5(11) . . ?
W1 O17 W3 120.2(11) . . ?
Ti1 O19 W1 171.4(10) . . ?
Ti1 O19 W2 92.1(8) . . ?
Ti1 O19 W3 87.0(7) . . ?
Ti1 O19 W4 84.1(6) . . ?
Ti1 O19 W5 89.1(7) . . ?
W1 O19 W2 96.2(7) . . ?
W1 O19 W3 90.6(7) . . ?
W1 O19 W4 87.6(7) . . ?
W1 O19 W5 92.1(7) . . ?
W2 O19 W3 93.4(7) . . ?
W2 O19 W4 176.0(10) . . ?
W2 O19 W5 94.7(7) . . ?
W3 O19 W4 85.3(6) . . ?
W3 O19 W5 171.1(9) . . ?
W4 O19 W5 86.3(6) . . ?
O20 Ti2 O21 99.8(12) . . ?
O20 Ti2 O22 105.2(11) . . ?
O20 Ti2 O23 102.9(11) . . ?
O20 Ti2 O24 99.7(11) . . ?
O20 Ti2 O38 177.0(11) . . ?
O21 Ti2 O22 89.6(10) . . ?
O21 Ti2 O23 156.5(10) . . ?
O21 Ti2 O24 83.1(10) . . ?
O21 Ti2 O38 80.0(9) . . ?
O22 Ti2 O23 90.3(10) . . ?
O22 Ti2 O24 154.9(9) . . ?
O22 Ti2 O38 77.8(8) . . ?
O23 Ti2 O24 87.2(9) . . ?
O23 Ti2 O38 77.0(8) . . ?
O24 Ti2 O38 77.3(8) . . ?
O33 W6 O34 86.7(9) . . ?
O33 W6 O35 153.4(9) . . ?
O33 W6 O36 88.4(9) . . ?
O33 W6 O37 102.4(10) . . ?
O33 W6 O38 77.7(8) . . ?
O34 W6 O35 86.0(9) . . ?
O34 W6 O36 158.2(9) . . ?
O34 W6 O37 104.0(10) . . ?
O34 W6 O38 76.8(8) . . ?
O35 W6 O36 88.9(9) . . ?
O35 W6 O37 104.2(10) . . ?
O35 W6 O38 75.8(8) . . ?
O36 W6 O37 97.9(10) . . ?
O36 W6 O38 81.3(8) . . ?
O37 W6 O38 179.2(10) . . ?
O23 W7 O28 95.7(10) . . ?
O23 W7 O29 102.1(11) . . ?
O23 W7 O30 86.8(9) . . ?
O23 W7 O35 153.8(9) . . ?
O23 W7 O38 77.8(9) . . ?
O28 W7 O29 103.5(11) . . ?
O28 W7 O30 152.0(9) . . ?
O28 W7 O35 79.0(10) . . ?
O28 W7 O38 77.6(9) . . ?
O29 W7 O30 103.2(10) . . ?
O29 W7 O35 104.2(10) . . ?
O29 W7 O38 178.9(10) . . ?
O30 W7 O35 86.5(8) . . ?
O30 W7 O38 75.7(8) . . ?
O35 W7 O38 76.0(8) . . ?
O24 W8 O30 90.3(9) . . ?
O24 W8 O31 100.2(11) . . ?
O24 W8 O32 86.7(10) . . ?
O24 W8 O36 159.7(9) . . ?
O24 W8 O38 80.1(8) . . ?
O30 W8 O31 102.5(10) . . ?
O30 W8 O32 148.5(9) . . ?
O30 W8 O36 85.8(8) . . ?
O30 W8 O38 74.8(8) . . ?
O31 W8 O32 108.8(11) . . ?
O31 W8 O36 100.2(10) . . ?
O31 W8 O38 177.3(10) . . ?
O32 W8 O36 86.3(9) . . ?
O32 W8 O38 73.9(9) . . ?
O36 W8 O38 79.6(7) . . ?
O21 W9 O25 105.0(11) . . ?
O21 W9 O26 85.9(10) . . ?
O21 W9 O32 85.2(10) . . ?
O21 W9 O33 151.7(9) . . ?
O21 W9 O38 74.6(8) . . ?
O25 W9 O26 103.5(11) . . ?
O25 W9 O32 107.5(12) . . ?
O25 W9 O33 103.3(11) . . ?
O25 W9 O38 179.2(11) . . ?
O26 W9 O32 148.9(10) . . ?
O26 W9 O33 89.2(9) . . ?
O26 W9 O38 77.2(8) . . ?
O32 W9 O33 84.8(10) . . ?
O32 W9 O38 71.8(9) . . ?
O33 W9 O38 77.2(8) . . ?
O22 W10 O26 85.7(10) . . ?
O22 W10 O27 103.0(11) . . ?
O22 W10 O28 91.6(10) . . ?
O22 W10 O34 155.5(9) . . ?
O22 W10 O38 77.7(9) . . ?
O26 W10 O27 105.2(10) . . ?
O26 W10 O28 149.3(9) . . ?
O26 W10 O34 88.3(9) . . ?
O26 W10 O38 76.6(8) . . ?
O27 W10 O28 105.2(11) . . ?
O27 W10 O34 101.5(10) . . ?
O27 W10 O38 178.1(11) . . ?
O28 W10 O34 81.7(9) . . ?
O28 W10 O38 73.0(8) . . ?
O34 W10 O38 77.9(8) . . ?
Ti2 O20 C11 173(3) . . ?
Ti2 O21 W9 115.0(12) . . ?
Ti2 O22 W10 115.2(11) . . ?
Ti2 O23 W7 114.5(11) . . ?
Ti2 O24 W8 110.6(10) . . ?
W9 O26 W10 117.5(10) . . ?
W7 O28 W10 117.8(12) . . ?
W7 O30 W8 117.9(10) . . ?
W8 O32 W9 125.3(12) . . ?
W6 O33 W9 117.1(10) . . ?
W6 O34 W10 116.4(10) . . ?
W6 O35 W7 117.2(11) . . ?
W6 O36 W8 109.2(9) . . ?
Ti2 O38 W6 177.7(10) . . ?
Ti2 O38 W7 90.4(7) . . ?
Ti2 O38 W8 91.9(8) . . ?
Ti2 O38 W9 90.3(8) . . ?
Ti2 O38 W10 89.3(7) . . ?
W6 O38 W7 91.1(8) . . ?
W6 O38 W8 89.8(7) . . ?
W6 O38 W9 88.1(7) . . ?
W6 O38 W10 88.9(7) . . ?
W7 O38 W8 91.6(7) . . ?
W7 O38 W9 179.0(11) . . ?
W7 O38 W10 90.8(8) . . ?
W8 O38 W9 89.0(7) . . ?
W8 O38 W10 177.3(10) . . ?
W9 O38 W10 88.6(7) . . ?
O1 C1 C2 121(4) . . ?
O1 C1 C6 122(4) . . ?
C2 C1 C6 117(4) . . ?
C1 C2 C3 123(4) . . ?
C2 C3 C4 123(4) . . ?
C3 C4 C5 117(4) . . ?
C3 C4 C7 124(4) . . ?
C5 C4 C7 119(4) . . ?
C4 C5 C6 116(4) . . ?
C1 C6 C5 124(4) . . ?
C4 C7 C8 120(4) . . ?
C4 C7 C9 108(4) . . ?
C4 C7 C10 101(4) . . ?
C8 C7 C9 109(4) . . ?
C8 C7 C10 100(4) . . ?
C9 C7 C10 119(4) . . ?
O20 C11 C12 114(5) . . ?
O20 C11 C16 127(5) . . ?
C12 C11 C16 118(5) . . ?
C11 C12 C13 117(6) . . ?
C12 C13 C14 129(6) . . ?
C13 C14 C15 121(5) . . ?
C13 C14 C17 128(6) . . ?
C15 C14 C17 111(6) . . ?
C14 C15 C16 114(6) . . ?
C11 C16 C15 121(5) . . ?
C14 C17 C18 110(6) . . ?
C14 C17 C19 119(6) . . ?
C14 C17 C20 109(5) . . ?
C18 C17 C19 111(6) . . ?
C18 C17 C20 94(5) . . ?
C19 C17 C20 111(5) . . ?
C21 N1 C25 110.4(13) . . ?
C21 N1 C29 110.3(11) . . ?
C21 N1 C33 107.9(12) . . ?
C25 N1 C29 109.4(12) . . ?
C25 N1 C33 109.6(12) . . ?
C29 N1 C33 109.3(13) . . ?
N1 C21 C22 116.0(12) . . ?
C21 C22 C23 110.0(9) . . ?
C22 C23 C24 109.6(9) . . ?
N1 C25 C26 114.8(13) . . ?
C25 C26 C27 109.7(9) . . ?
C26 C27 C28 110.3(9) . . ?
N1 C29 C30 116.1(12) . . ?
C29 C30 C31 110.0(8) . . ?
C30 C31 C32 109.8(8) . . ?
N1 C33 C34 114.3(13) . . ?
C33 C34 C35 109.6(9) . . ?
C34 C35 C36 109.7(9) . . ?
C37 N2 C41 111.0(13) . . ?
C37 N2 C45 110.7(12) . . ?
C37 N2 C49 107.1(11) . . ?
C41 N2 C45 108.4(11) . . ?
C41 N2 C49 109.8(13) . . ?
C45 N2 C49 109.8(13) . . ?
N2 C37 C38 116.6(14) . . ?
C37 C38 C39 110.2(14) . . ?
C38 C39 C40 110.4(14) . . ?
N2 C41 C42 117.4(13) . . ?
C41 C42 C43 109.2(14) . . ?
C42 C43 C44 111.7(15) . . ?
N2 C45 C46 118.4(13) . . ?
C45 C46 C47 110.7(14) . . ?
C46 C47 C48 111.9(14) . . ?
N2 C49 C50 115.2(13) . . ?
C49 C50 C51 109.6(14) . . ?
C50 C51 C52 110.2(15) . . ?
C53 N3 C57 111.2(13) . . ?
C53 N3 C61 110.6(12) . . ?
C53 N3 C65 107.6(11) . . ?
C57 N3 C61 109.6(11) . . ?
C57 N3 C65 108.5(13) . . ?
C61 N3 C65 109.2(13) . . ?
N3 C53 C54 116.1(13) . . ?
C53 C54 C55 110.7(14) . . ?
C54 C55 C56 109.4(14) . . ?
N3 C57 C58 115.5(13) . . ?
C57 C58 C59 109.9(14) . . ?
C58 C59 C60 111.9(15) . . ?
N3 C61 C62 115.8(13) . . ?
C61 C62 C63 111.2(13) . . ?
C62 C63 C64 110.8(14) . . ?
N3 C65 C66 113.6(13) . . ?
C65 C66 C67 109.5(14) . . ?
C66 C67 C68 109.6(15) . . ?
C69 N4 C73 112.2(13) . . ?
C69 N4 C77 109.5(11) . . ?
C69 N4 C81 108.0(12) . . ?
C73 N4 C77 109.6(12) . . ?
C73 N4 C81 108.0(11) . . ?
C77 N4 C81 109.5(13) . . ?
N4 C69 C70 117.5(13) . . ?
C69 C70 C71 109.8(14) . . ?
C70 C71 C72 110.0(14) . . ?
N4 C73 C74 117.1(13) . . ?
C73 C74 C75 109.4(13) . . ?
C74 C75 C76 111.6(14) . . ?
N4 C77 C78 117.5(13) . . ?
C77 C78 C79 110.7(13) . . ?
C78 C79 C80 111.7(14) . . ?
N4 C81 C82 114.9(13) . . ?
C81 C82 C83 109.3(14) . . ?
C82 C83 C84 110.0(15) . . ?
C85 N5 C89 111.7(14) . . ?
C85 N5 C93 110.3(12) . . ?
C85 N5 C97 106.9(11) . . ?
C89 N5 C93 109.4(11) . . ?
C89 N5 C97 109.4(13) . . ?
C93 N5 C97 109.1(13) . . ?
N5 C85 C86 116.9(13) . . ?
C85 C86 C87 109.4(14) . . ?
C86 C87 C88 109.3(14) . . ?
N5 C89 C90 117.3(13) . . ?
C89 C90 C91 109.8(14) . . ?
C90 C91 C92 111.7(15) . . ?
N5 C93 C94 116.9(14) . . ?
C93 C94 C95 111.6(14) . . ?
C94 C95 C96 111.9(15) . . ?
N5 C97 C98 115.0(13) . . ?
C97 C98 C99 109.2(14) . . ?
C98 C99 C100 110.3(15) . . ?
C101 N6 C105 110.9(12) . . ?
C101 N6 C109 110.8(12) . . ?
C101 N6 C113 107.6(12) . . ?
C105 N6 C109 109.4(12) . . ?
C105 N6 C113 109.4(13) . . ?
C109 N6 C113 108.7(12) . . ?
N6 C101 C102 116.9(13) . . ?
C101 C102 C103 110.4(14) . . ?
C102 C103 C104 110.1(15) . . ?
N6 C105 C106 116.4(13) . . ?
C105 C106 C107 109.4(14) . . ?
C106 C107 C108 111.4(15) . . ?
N6 C109 C110 117.1(13) . . ?
C109 C110 C111 111.2(13) . . ?
C110 C111 C112 111.6(14) . . ?
N6 C113 C114 114.9(13) . . ?
C113 C114 C115 109.3(14) . . ?
C114 C115 C116 110.0(15) . . ?

loop_
_geom_bond_atom_site_label_1
_geom_bond_atom_site_label_2
_geom_bond_distance
_geom_bond_site_symmetry_2
_geom_bond_publ_flag
Ti1 O1 1.83(2) . ?
Ti1 O2 2.06(2) . ?
Ti1 O3 1.97(2) . ?
Ti1 O4 2.03(2) . ?
Ti1 O5 1.80(2) . ?
Ti1 O19 2.29(2) . ?
W1 O14 1.94(2) . ?
W1 O15 1.93(2) . ?
W1 O16 1.94(2) . ?
W1 O17 1.97(2) . ?
W1 O18 1.72(2) . ?
W1 O19 2.29(2) . ?
W2 O4 1.86(2) . ?
W2 O9 2.01(2) . ?
W2 O10 1.75(2) . ?
W2 O11 1.95(2) . ?
W2 O16 1.78(2) . ?
W2 O19 2.159(19) . ?
W3 O5 1.96(2) . ?
W3 O11 1.94(2) . ?
W3 O12 1.73(2) . ?
W3 O13 1.95(2) . ?
W3 O17 1.83(2) . ?
W3 O19 2.353(19) . ?
W4 O2 1.88(2) . ?
W4 O6 1.73(2) . ?
W4 O7 1.95(2) . ?
W4 O13 1.95(2) . ?
W4 O14 2.00(2) . ?
W4 O19 2.505(19) . ?
W5 O3 1.81(2) . ?
W5 O7 1.88(2) . ?
W5 O8 1.70(2) . ?
W5 O9 1.85(2) . ?
W5 O15 1.96(2) . ?
W5 O19 2.295(19) . ?
O1 C1 1.35(4) . ?
Ti2 O20 1.76(2) . ?
Ti2 O21 1.91(2) . ?
Ti2 O22 1.98(2) . ?
Ti2 O23 1.95(2) . ?
Ti2 O24 2.11(2) . ?
Ti2 O38 2.18(2) . ?
W6 O33 1.93(2) . ?
W6 O34 1.94(2) . ?
W6 O35 1.87(2) . ?
W6 O36 1.95(2) . ?
W6 O37 1.73(2) . ?
W6 O38 2.38(2) . ?
W7 O23 1.80(2) . ?
W7 O28 1.83(2) . ?
W7 O29 1.72(2) . ?
W7 O30 1.92(2) . ?
W7 O35 2.01(2) . ?
W7 O38 2.27(2) . ?
W8 O24 1.82(2) . ?
W8 O30 1.91(2) . ?
W8 O31 1.75(2) . ?
W8 O32 1.84(2) . ?
W8 O36 2.11(2) . ?
W8 O38 2.31(2) . ?
W9 O21 1.93(2) . ?
W9 O25 1.74(2) . ?
W9 O26 1.87(2) . ?
W9 O32 1.86(2) . ?
W9 O33 1.95(2) . ?
W9 O38 2.38(2) . ?
W10 O22 1.78(2) . ?
W10 O26 1.98(2) . ?
W10 O27 1.79(2) . ?
W10 O28 2.00(2) . ?
W10 O34 1.94(2) . ?
W10 O38 2.33(2) . ?
O20 C11 1.32(6) . ?
C1 C2 1.32(6) . ?
C1 C6 1.38(6) . ?
C2 C3 1.42(5) . ?
C3 C4 1.34(6) . ?
C4 C5 1.49(6) . ?
C4 C7 1.51(6) . ?
C5 C6 1.41(5) . ?
C7 C8 1.50(6) . ?
C7 C9 1.55(6) . ?
C7 C10 1.64(6) . ?
C11 C12 1.49(8) . ?
C11 C16 1.51(8) . ?
C12 C13 1.33(7) . ?
C13 C14 1.45(8) . ?
C14 C15 1.42(8) . ?
C14 C17 1.48(8) . ?
C15 C16 1.54(7) . ?
C17 C18 1.43(8) . ?
C17 C19 1.45(8) . ?
C17 C20 1.64(8) . ?
N1 C21 1.511(9) . ?
N1 C25 1.508(9) . ?
N1 C29 1.513(9) . ?
N1 C33 1.518(9) . ?
C21 C22 1.529(9) . ?
C22 C23 1.535(9) . ?
C23 C24 1.536(9) . ?
C25 C26 1.534(9) . ?
C26 C27 1.537(9) . ?
C27 C28 1.528(9) . ?
C29 C30 1.532(9) . ?
C30 C31 1.539(7) . ?
C31 C32 1.533(9) . ?
C33 C34 1.536(9) . ?
C34 C35 1.536(9) . ?
C35 C36 1.537(9) . ?
N2 C37 1.510(12) . ?
N2 C41 1.504(12) . ?
N2 C45 1.513(12) . ?
N2 C49 1.522(12) . ?
C37 C38 1.525(13) . ?
C38 C39 1.532(13) . ?
C39 C40 1.530(13) . ?
C41 C42 1.528(13) . ?
C42 C43 1.542(13) . ?
C43 C44 1.520(13) . ?
C45 C46 1.526(12) . ?
C46 C47 1.539(10) . ?
C47 C48 1.527(13) . ?
C49 C50 1.532(13) . ?
C50 C51 1.534(13) . ?
C51 C52 1.535(13) . ?
N3 C53 1.511(12) . ?
N3 C57 1.505(12) . ?
N3 C61 1.514(12) . ?
N3 C65 1.524(12) . ?
C53 C54 1.525(13) . ?
C54 C55 1.532(13) . ?
C55 C56 1.533(13) . ?
C57 C58 1.529(13) . ?
C58 C59 1.538(13) . ?
C59 C60 1.521(13) . ?
C61 C62 1.530(12) . ?
C62 C63 1.539(10) . ?
C63 C64 1.531(13) . ?
C65 C66 1.536(13) . ?
C66 C67 1.535(13) . ?
C67 C68 1.537(13) . ?
N4 C69 1.509(12) . ?
N4 C73 1.504(12) . ?
N4 C77 1.513(12) . ?
N4 C81 1.523(12) . ?
C69 C70 1.523(12) . ?
C70 C71 1.534(13) . ?
C71 C72 1.531(13) . ?
C73 C74 1.528(13) . ?
C74 C75 1.538(13) . ?
C75 C76 1.521(13) . ?
C77 C78 1.527(12) . ?
C78 C79 1.538(10) . ?
C79 C80 1.528(13) . ?
C81 C82 1.531(13) . ?
C82 C83 1.534(13) . ?
C83 C84 1.536(13) . ?
N5 C85 1.510(12) . ?
N5 C89 1.502(12) . ?
N5 C93 1.514(12) . ?
N5 C97 1.524(12) . ?
C85 C86 1.525(13) . ?
C86 C87 1.536(13) . ?
C87 C88 1.532(13) . ?
C89 C90 1.527(13) . ?
C90 C91 1.539(13) . ?
C91 C92 1.521(13) . ?
C93 C94 1.528(13) . ?
C94 C95 1.537(10) . ?
C95 C96 1.526(13) . ?
C97 C98 1.532(13) . ?
C98 C99 1.535(13) . ?
C99 C100 1.536(13) . ?
N6 C101 1.509(12) . ?
N6 C105 1.505(12) . ?
N6 C109 1.513(12) . ?
N6 C113 1.522(12) . ?
C101 C102 1.525(13) . ?
C102 C103 1.532(13) . ?
C103 C104 1.533(13) . ?
C105 C106 1.528(13) . ?
C106 C107 1.540(13) . ?
C107 C108 1.522(13) . ?
C109 C110 1.525(12) . ?
C110 C111 1.539(5) . ?
C111 C112 1.526(13) . ?
C113 C114 1.531(13) . ?
C114 C115 1.534(13) . ?
C115 C116 1.536(13) . ?
